data_1552165
loop_
_publ_author_name
'Correa, Arkaitz'
'San Segundo, Marcos'

_publ_section_title
;
 Pd-Catalyzed Site-Selective C(sp2)--H Radical Acylation of Phenylalanine
 Containing Peptides with Aldehydes
;
_journal_name_full 'Chemical Science'
_journal_paper_doi 10.1039/C9SC03425K
_journal_year 2019
_chemical_absolute_configuration ad
_chemical_formula_moiety 'C36 H36 N2 O11'
_chemical_formula_sum 'C36 H36 N2 O11'
_chemical_formula_weight 672.67
_space_group_IT_number 19
_space_group_name_Hall 'P 2ac 2ab'
_space_group_name_H-M_alt 'P 21 21 21'
_symmetry_cell_setting orthorhombic
_symmetry_Int_Tables_number 19
_symmetry_space_group_name_Hall 'P 2ac 2ab'
_symmetry_space_group_name_H-M 'P 21 21 21'
_atom_sites_solution_hydrogens mixed
_atom_sites_solution_primary direct
_audit_creation_date 2019-05-14T18:56:43-00:00
_audit_creation_method 'WinGX routine CIF_UPDATE'
_audit_update_record
;
2019-07-08 deposited with the CCDC.    2019-08-07 downloaded from the CCDC.
;
_cell_angle_alpha 90
_cell_angle_beta 90
_cell_angle_gamma 90
_cell_formula_units_Z 4
_cell_length_a 10.02984(8)
_cell_length_b 10.88201(8)
_cell_length_c 30.5021(2)
_cell_measurement_reflns_used 22656
_cell_measurement_temperature 150.00(10)
_cell_measurement_theta_max 74.488
_cell_measurement_theta_min 3.997
_cell_volume 3329.15(4)
_computing_cell_refinement 'CrysAlisPro 1.171.39.46 (Rigaku OD, 2018)'
_computing_data_collection 'CrysAlisPro 1.171.39.46 (Rigaku OD, 2018)'
_computing_data_reduction 'CrysAlisPro 1.171.39.46 (Rigaku OD, 2018)'
_computing_molecular_graphics 'Olex2 (Dolomanov et al., 2009)'
_computing_publication_material 'Olex2 (Dolomanov et al., 2009)'
_computing_structure_refinement 'ShelXL (Sheldrick, 2015)'
_computing_structure_solution 'ShelXS (Sheldrick, 2008)'
_diffrn_ambient_temperature 150.00(10)
_diffrn_detector 'CCD plate'
_diffrn_detector_area_resol_mean 5.2012
_diffrn_detector_type Atlas
_diffrn_measured_fraction_theta_full 0.999
_diffrn_measured_fraction_theta_max 0.999
_diffrn_measurement_details
;
List of Runs (angles in degrees, time in seconds):

  # Type    Start    End  Width  t~exp~   \w     \q     \k     \f   Frames
#--------------------------------------------------------------------------
  1  \w    -99.00  21.00   1.00    1.00    --  -42.38   0.00  60.00  120
  2  \w     29.00  91.00   1.00    1.00    --   42.38-125.00   0.00   62
  3  \w     55.00  96.00   1.00    1.00    --  107.93-125.00-180.00   41
  4  \w     82.00 158.00   1.00    1.00    --  107.93  30.00 120.00   76
  5  \w     44.00  77.00   1.00    1.00    --  107.93 -45.00 -60.00   33
  6  \w     32.00  69.00   1.00    1.00    --  107.93 -30.00  90.00   37
  7  \w     94.00 149.00   1.00    1.00    --  107.93  45.00  60.00   55
  8  \w     40.00  65.00   1.00    1.00    --  107.93 -30.00-180.00   25
  9  \w     34.00  62.00   1.00    1.00    --  107.93 -30.00 -90.00   28
 10  \w     74.00 158.00   1.00    1.00    --  107.93 125.00 150.00   84
 11  \w     41.00  67.00   1.00    1.00    --  107.93 -61.00 150.00   26
 12  \w    102.00 127.00   1.00    1.00    --  107.93 -61.00 150.00   25
 13  \w     41.00  66.00   1.00    1.00    --  107.93 -45.00   0.00   25
 14  \w    -51.00 -14.00   1.00    1.00    --  -42.38 125.00-180.00   37
 15  \w   -114.00 -36.00   1.00    1.00    --  -42.38 -38.00  30.00   78
 16  \w     31.00  75.00   1.00    1.00    --   42.38-125.00-180.00   44
 17  \w     81.00 135.00   1.00    1.00    --  107.93 -77.00 120.00   54
 18  \w     34.00  63.00   1.00    1.00    --  107.93 -30.00-120.00   29
 19  \w     39.00  65.00   1.00    1.00    --  107.93 -30.00-150.00   26
 20  \w     62.00  96.00   1.00    1.00    --  107.93 -94.00   0.00   34
 21  \w    125.00 151.00   1.00    1.00    --  107.93  45.00-120.00   26
 22  \w     89.00 115.00   1.00    1.00    --  107.93-125.00 -90.00   26
 23  \w     39.00  70.00   1.00    1.00    --  107.93 -45.00  60.00   31
 24  \w    104.00 130.00   1.00    1.00    --  107.93 -61.00 -60.00   26
 25  \w    110.00 149.00   1.00    1.00    --  107.93  61.00 -30.00   39
 26  \w     39.00 118.00   1.00    1.00    --  107.93-125.00 120.00   79
 27  \w     40.00  73.00   1.00    1.00    --  107.93 -61.00 -60.00   33
 28  \w     41.00  66.00   1.00    1.00    --  107.93 -30.00 120.00   25
 29  \w     94.00 120.00   1.00    1.00    --  107.93  45.00-120.00   26
 30  \w     41.00  67.00   1.00    1.00    --  107.93 -45.00 150.00   26
 31  \w     55.00 114.00   1.00    1.00    --  107.93-125.00 -30.00   59
 32  \w   -119.00 -10.00   1.00    1.00    --  -42.38 -77.00  60.00  109
 33  \w   -119.00 -10.00   1.00    1.00    --  -42.38 -77.00 150.00  109
 34  \w   -116.00 -14.00   1.00    1.00    --  -42.38 -57.00 -60.00  102
 35  \w     10.00  70.00   1.00    1.00    --   42.38  77.00 -60.00   60
 36  \w    -30.00  71.00   1.00    1.00    --   42.38 -57.00  90.00  101
 37  \w     10.00 119.00   1.00    1.00    --   42.38  77.00-150.00  109
;
_diffrn_measurement_device 'four-circle\k-geometry diffractometer'
_diffrn_measurement_device_type 'Agilent SuperNova'
_diffrn_measurement_method '\w scans'
_diffrn_orient_matrix_type 'CrysAlisPro convention (1999,Acta A55,543-557)'
_diffrn_orient_matrix_UB_11 0.0018545
_diffrn_orient_matrix_UB_12 -0.1188924
_diffrn_orient_matrix_UB_13 0.027417
_diffrn_orient_matrix_UB_21 0.142541
_diffrn_orient_matrix_UB_22 0.0299931
_diffrn_orient_matrix_UB_23 0.0154929
_diffrn_orient_matrix_UB_31 -0.0571321
_diffrn_orient_matrix_UB_32 0.0707977
_diffrn_orient_matrix_UB_33 0.0394877
_diffrn_radiation_monochromator 'Multilayer optics'
_diffrn_radiation_probe x-ray
_diffrn_radiation_type CuK\a
_diffrn_radiation_wavelength 1.54184
_diffrn_reflns_av_R_equivalents 0.0329
_diffrn_reflns_av_unetI/netI 0.0422
_diffrn_reflns_Laue_measured_fraction_full 0.999
_diffrn_reflns_Laue_measured_fraction_max 0.999
_diffrn_reflns_limit_h_max 11
_diffrn_reflns_limit_h_min -12
_diffrn_reflns_limit_k_max 13
_diffrn_reflns_limit_k_min -12
_diffrn_reflns_limit_l_max 37
_diffrn_reflns_limit_l_min -36
_diffrn_reflns_number 37271
_diffrn_reflns_point_group_measured_fraction_full 0.999
_diffrn_reflns_point_group_measured_fraction_max 0.999
_diffrn_reflns_theta_full 67.684
_diffrn_reflns_theta_max 69.98
_diffrn_reflns_theta_min 4.314
_diffrn_source 'micro-focus sealed X-ray tube'
_diffrn_source_current 0.8
_diffrn_source_power 0.04
_diffrn_source_type 'SuperNova (Cu) X-ray Source'
_diffrn_source_voltage 50
_exptl_absorpt_coefficient_mu 0.836
_exptl_absorpt_correction_T_max 0.881
_exptl_absorpt_correction_T_min 0.786
_exptl_absorpt_correction_type analytical
_exptl_absorpt_process_details
;
        CrysAlisPro 1.171.39.46 (Rigaku Oxford Diffraction, 2018)
Analytical numeric absorption correction using a multifaceted crystal
                        model based on expressions derived by R.C. Clark & J.S.
        (Clark, R. C. & Reid, J. S. (1995). Acta Cryst. A51, 887-897)
        Empirical absorption correction using spherical harmonics,
 implemented in SCALE3 ABSPACK scaling algorithm.
;
_exptl_crystal_colour colourless
_exptl_crystal_density_diffrn 1.342
_exptl_crystal_description prism
_exptl_crystal_F_000 1416
_exptl_crystal_size_max 0.375
_exptl_crystal_size_mid 0.296
_exptl_crystal_size_min 0.195
_refine_diff_density_max 0.127
_refine_diff_density_min -0.17
_refine_diff_density_rms 0.038
_refine_ls_abs_structure_details
;
 Flack x determined using 2544 quotients [(I+)-(I-)]/[(I+)+(I-)]
 (Parsons, Flack and Wagner, Acta Cryst. B69 (2013) 249-259).
  The Friedel pair coverage of the experiment is almost complete 
 (100%). Analysis of the absolute structure using likelihood methods
 (Hooft, Straver & Spek, 2008) was performed using PLATON
 (Spek, 2009). The resulting value was y=0.01(6)
;
_refine_ls_abs_structure_Flack 0.03(5)
_refine_ls_extinction_method none
_refine_ls_goodness_of_fit_ref 1.054
_refine_ls_hydrogen_treatment mixed
_refine_ls_matrix_type full
_refine_ls_number_parameters 452
_refine_ls_number_reflns 6308
_refine_ls_number_restraints 19
_refine_ls_restrained_S_all 1.062
_refine_ls_R_factor_all 0.0315
_refine_ls_R_factor_gt 0.0301
_refine_ls_shift/su_max 0.001
_refine_ls_shift/su_mean 0
_refine_ls_structure_factor_coef Fsqd
_refine_ls_weighting_details 'w=1/[\s^2^(Fo^2^)+(0.0406P)^2^+0.4640P] where P=(Fo^2^+2Fc^2^)/3'
_refine_ls_weighting_scheme calc
_refine_ls_wR_factor_gt 0.0738
_refine_ls_wR_factor_ref 0.0749
_reflns_Friedel_coverage 0.764
_reflns_Friedel_fraction_full 1
_reflns_Friedel_fraction_max 1
_reflns_number_gt 6051
_reflns_number_total 6308
_reflns_threshold_expression 'I > 2\s(I)'
_cod_data_source_file c9sc03425k2.cif
_cod_data_source_block a20190174_acn1309
_cod_original_cell_volume 3329.14(4)
_cod_database_code 1552165

loop_
_symmetry_equiv_pos_as_xyz
'x, y, z'
'-x+1/2, -y, z+1/2'
'x+1/2, -y+1/2, -z'
'-x, y+1/2, -z+1/2'

loop_
_atom_site_label
_atom_site_type_symbol
_atom_site_fract_x
_atom_site_fract_y
_atom_site_fract_z
_atom_site_U_iso_or_equiv
_atom_site_adp_type
_atom_site_occupancy
_atom_site_site_symmetry_order
_atom_site_calc_flag
_atom_site_refinement_flags_posn
_atom_site_refinement_flags_adp
O1 O 0.3869(2) 0.24168(13) 0.15523(5) 0.0483(4) Uani 1 1 d . .
O2 O 0.30505(16) 0.34158(13) 0.21316(4) 0.0321(3) Uani 1 1 d . .
O3 O 0.10504(14) 0.55136(13) 0.18359(4) 0.0303(3) Uani 1 1 d . .
O4 O 0.59691(14) 0.64644(14) 0.16754(4) 0.0316(3) Uani 1 1 d . .
O5 O 0.64421(15) 0.92740(13) 0.16660(5) 0.0355(3) Uani 1 1 d . .
O6 O 1.10988(16) 0.94933(16) 0.13892(6) 0.0474(4) Uani 1 1 d . .
O7 O 0.83947(16) 0.60807(14) 0.08861(5) 0.0418(4) Uani 1 1 d . .
O8 O 0.21243(14) 0.41964(15) 0.05842(4) 0.0363(4) Uani 1 1 d . .
O9 O 0.54389(14) 0.39859(14) 0.01168(4) 0.0333(3) Uani 1 1 d . .
O10 O 0.40421(15) 0.25995(14) -0.13157(4) 0.0343(3) Uani 1 1 d . .
O11 O 0.09583(13) 0.42113(13) -0.02891(4) 0.0281(3) Uani 1 1 d . .
N1 N 0.32995(16) 0.56329(15) 0.17689(5) 0.0235(3) Uani 1 1 d D .
N2 N 0.33673(18) 0.75744(16) 0.23149(5) 0.0313(4) Uani 1 1 d . .
C1 C 0.3492(2) 0.33493(18) 0.17222(6) 0.0261(4) Uani 1 1 d . .
C2 C 0.34028(19) 0.45782(17) 0.14828(6) 0.0225(4) Uani 1 1 d . .
H2 H 0.256606 0.455561 0.130472 0.027 Uiso 1 1 calc R .
C3 C 0.45672(19) 0.46723(17) 0.11563(6) 0.0227(4) Uani 1 1 d . .
H3A H 0.541376 0.46869 0.132315 0.027 Uiso 1 1 calc R .
H3B H 0.457262 0.392583 0.097084 0.027 Uiso 1 1 calc R .
C4 C 0.45199(19) 0.57882(17) 0.08617(6) 0.0222(4) Uani 1 1 d . .
C5 C 0.53293(19) 0.68317(17) 0.09349(6) 0.0241(4) Uani 1 1 d . .
C6 C 0.5330(2) 0.78016(19) 0.06372(6) 0.0310(4) Uani 1 1 d . .
H6 H 0.588987 0.849115 0.068851 0.037 Uiso 1 1 calc R .
C7 C 0.4529(2) 0.7778(2) 0.02677(7) 0.0368(5) Uani 1 1 d . .
H7 H 0.44991 0.846378 0.007544 0.044 Uiso 1 1 calc R .
C8 C 0.3775(2) 0.6743(2) 0.01822(6) 0.0326(5) Uani 1 1 d . .
H8 H 0.325559 0.670398 -0.007802 0.039 Uiso 1 1 calc R .
C9 C 0.37656(19) 0.57561(18) 0.04728(6) 0.0248(4) Uani 1 1 d . .
C10 C 0.3031(3) 0.2269(2) 0.23735(7) 0.0400(5) Uani 1 1 d . .
H10A H 0.254535 0.16477 0.220454 0.06 Uiso 1 1 calc GR .
H10B H 0.258657 0.239563 0.265607 0.06 Uiso 1 1 calc GR .
H10C H 0.394718 0.198999 0.242335 0.06 Uiso 1 1 calc GR .
C11 C 0.21114(19) 0.60226(17) 0.19193(6) 0.0227(4) Uani 1 1 d . .
C12 C 0.2160(2) 0.71635(17) 0.21970(6) 0.0254(4) Uani 1 1 d . .
C13 C 0.0985(2) 0.7741(2) 0.23115(7) 0.0348(5) Uani 1 1 d . .
H13 H 0.014888 0.742075 0.221955 0.042 Uiso 1 1 calc R .
C14 C 0.1053(3) 0.8803(2) 0.25647(7) 0.0431(6) Uani 1 1 d . U
H14 H 0.026373 0.922886 0.264624 0.052 Uiso 1 1 calc R .
C15 C 0.2280(3) 0.9224(2) 0.26944(7) 0.0428(6) Uani 1 1 d . U
H15 H 0.235445 0.993782 0.287211 0.051 Uiso 1 1 calc R .
C16 C 0.3406(3) 0.8592(2) 0.25621(7) 0.0401(5) Uani 1 1 d . U
H16 H 0.425219 0.889494 0.26511 0.048 Uiso 1 1 calc R .
C17 C 0.6222(2) 0.69495(17) 0.13244(6) 0.0252(4) Uani 1 1 d . .
C18 C 0.74785(19) 0.76879(18) 0.12859(6) 0.0254(4) Uani 1 1 d . .
C19 C 0.7609(2) 0.88222(18) 0.15012(6) 0.0268(4) Uani 1 1 d . .
C20 C 0.8827(2) 0.93998(19) 0.15321(7) 0.0323(4) Uani 1 1 d . .
H20 H 0.891147 1.015639 0.168503 0.039 Uiso 1 1 calc R .
C21 C 0.9934(2) 0.8856(2) 0.13355(7) 0.0340(5) Uani 1 1 d . .
C22 C 0.9838(2) 0.7761(2) 0.11093(7) 0.0334(5) Uani 1 1 d . .
H22 H 1.059643 0.740961 0.097118 0.04 Uiso 1 1 calc R .
C23 C 0.8598(2) 0.71849(18) 0.10889(7) 0.0301(4) Uani 1 1 d . .
C24 C 0.6520(3) 1.0324(2) 0.19485(8) 0.0409(5) Uani 1 1 d . .
H24A H 0.696678 1.099862 0.179427 0.061 Uiso 1 1 calc GR .
H24B H 0.70287 1.011133 0.221218 0.061 Uiso 1 1 calc GR .
H24C H 0.561904 1.058078 0.203229 0.061 Uiso 1 1 calc GR .
C25 C 1.2289(2) 0.8996(3) 0.12074(10) 0.0574(8) Uani 1 1 d . .
H25A H 1.218209 0.890113 0.088982 0.086 Uiso 1 1 calc GR .
H25B H 1.247012 0.819311 0.133982 0.086 Uiso 1 1 calc GR .
H25C H 1.303555 0.955314 0.126719 0.086 Uiso 1 1 calc GR .
C26 C 0.9544(3) 0.5322(2) 0.08164(8) 0.0478(6) Uani 1 1 d . .
H26A H 1.010644 0.568883 0.058853 0.072 Uiso 1 1 calc GR .
H26B H 0.925933 0.450115 0.072322 0.072 Uiso 1 1 calc GR .
H26C H 1.005258 0.525764 0.108982 0.072 Uiso 1 1 calc GR .
C27 C 0.29609(19) 0.46429(18) 0.03426(6) 0.0246(4) Uani 1 1 d . .
C28 C 0.32284(18) 0.41202(17) -0.01007(6) 0.0226(4) Uani 1 1 d . .
C29 C 0.4534(2) 0.38138(18) -0.02124(6) 0.0254(4) Uani 1 1 d . .
C30 C 0.4865(2) 0.33032(18) -0.06134(6) 0.0277(4) Uani 1 1 d . .
H30 H 0.576324 0.310502 -0.068295 0.033 Uiso 1 1 calc R .
C31 C 0.3847(2) 0.30903(17) -0.09101(6) 0.0266(4) Uani 1 1 d . .
C32 C 0.2523(2) 0.33504(18) -0.08093(6) 0.0259(4) Uani 1 1 d . .
H32 H 0.183608 0.317432 -0.101453 0.031 Uiso 1 1 calc R .
C33 C 0.22160(19) 0.38681(17) -0.04073(6) 0.0226(4) Uani 1 1 d . .
C34 C 0.6803(2) 0.4131(2) -0.00009(8) 0.0402(5) Uani 1 1 d . .
H34A H 0.687784 0.474474 -0.023469 0.06 Uiso 1 1 calc GR .
H34B H 0.715727 0.334365 -0.010442 0.06 Uiso 1 1 calc GR .
H34C H 0.731171 0.440446 0.025539 0.06 Uiso 1 1 calc GR .
C35 C 0.5395(2) 0.2415(2) -0.14493(7) 0.0388(5) Uani 1 1 d . .
H35A H 0.541205 0.204817 -0.174267 0.058 Uiso 1 1 calc GR .
H35B H 0.584027 0.186436 -0.124153 0.058 Uiso 1 1 calc GR .
H35C H 0.586022 0.320722 -0.145533 0.058 Uiso 1 1 calc GR .
C36 C -0.0084(2) 0.3946(2) -0.05944(7) 0.0349(5) Uani 1 1 d . .
H36A H 0.013093 0.431553 -0.087881 0.052 Uiso 1 1 calc GR .
H36B H -0.092562 0.428748 -0.048578 0.052 Uiso 1 1 calc GR .
H36C H -0.017138 0.305432 -0.062794 0.052 Uiso 1 1 calc GR .
H1 H 0.4061(17) 0.604(2) 0.1849(8) 0.042 Uiso 1 1 d DR .

loop_
_atom_site_aniso_label
_atom_site_aniso_U_11
_atom_site_aniso_U_22
_atom_site_aniso_U_33
_atom_site_aniso_U_23
_atom_site_aniso_U_13
_atom_site_aniso_U_12
O1 0.0846(13) 0.0219(7) 0.0385(8) 0.0014(7) 0.0197(9) 0.0046(8)
O2 0.0469(9) 0.0282(7) 0.0211(6) 0.0067(6) 0.0029(6) 0.0049(7)
O3 0.0272(7) 0.0314(7) 0.0323(7) 0.0004(6) 0.0018(6) -0.0037(6)
O4 0.0362(8) 0.0367(8) 0.0220(7) -0.0008(6) -0.0015(6) -0.0089(7)
O5 0.0369(8) 0.0283(7) 0.0412(8) -0.0136(6) 0.0045(6) 0.0004(6)
O6 0.0325(8) 0.0434(9) 0.0662(11) 0.0161(8) -0.0040(8) -0.0141(8)
O7 0.0398(9) 0.0338(8) 0.0518(9) -0.0161(7) -0.0004(7) 0.0097(7)
O8 0.0316(8) 0.0542(10) 0.0232(7) -0.0032(7) 0.0046(6) -0.0136(7)
O9 0.0219(7) 0.0516(9) 0.0265(7) -0.0057(7) -0.0024(6) 0.0006(7)
O10 0.0440(8) 0.0358(8) 0.0232(6) -0.0093(6) 0.0015(6) 0.0113(7)
O11 0.0217(6) 0.0359(8) 0.0267(6) -0.0062(6) -0.0020(5) 0.0012(6)
N1 0.0257(8) 0.0221(8) 0.0226(7) -0.0027(6) 0.0016(6) -0.0024(7)
N2 0.0391(9) 0.0252(8) 0.0297(9) -0.0037(7) -0.0017(7) -0.0004(8)
C1 0.0320(10) 0.0240(10) 0.0222(9) 0.0010(8) 0.0001(8) -0.0023(8)
C2 0.0290(9) 0.0191(9) 0.0195(8) 0.0003(7) -0.0001(7) -0.0025(8)
C3 0.0280(9) 0.0199(9) 0.0203(8) -0.0024(7) 0.0004(7) -0.0011(8)
C4 0.0254(9) 0.0236(9) 0.0175(8) -0.0027(7) 0.0027(7) 0.0025(8)
C5 0.0284(10) 0.0228(9) 0.0210(9) -0.0018(7) 0.0028(8) 0.0015(8)
C6 0.0393(12) 0.0234(10) 0.0303(10) 0.0002(8) 0.0003(9) -0.0029(9)
C7 0.0521(13) 0.0291(11) 0.0293(10) 0.0093(9) -0.0048(10) -0.0008(10)
C8 0.0396(11) 0.0353(11) 0.0228(9) 0.0032(8) -0.0052(8) 0.0002(10)
C9 0.0274(9) 0.0271(10) 0.0199(8) -0.0026(7) 0.0030(7) 0.0005(8)
C10 0.0524(14) 0.0360(12) 0.0317(11) 0.0161(9) 0.0036(10) 0.0044(11)
C11 0.0278(10) 0.0215(9) 0.0189(8) 0.0045(7) 0.0017(7) 0.0016(8)
C12 0.0345(11) 0.0214(9) 0.0204(8) 0.0038(7) 0.0035(8) 0.0012(8)
C13 0.0393(12) 0.0320(11) 0.0330(10) 0.0031(9) 0.0092(9) 0.0062(9)
C14 0.0607(15) 0.0307(11) 0.0378(11) 0.0018(9) 0.0176(11) 0.0157(11)
C15 0.0721(17) 0.0260(11) 0.0303(11) -0.0044(9) 0.0060(11) 0.0047(11)
C16 0.0561(14) 0.0294(11) 0.0348(11) -0.0058(9) -0.0040(11) -0.0034(10)
C17 0.0296(10) 0.0214(9) 0.0244(9) -0.0055(7) 0.0015(8) 0.0016(8)
C18 0.0283(10) 0.0226(9) 0.0252(9) -0.0009(8) -0.0014(7) -0.0013(8)
C19 0.0318(10) 0.0220(9) 0.0265(9) 0.0003(8) 0.0000(8) -0.0004(8)
C20 0.0368(11) 0.0226(9) 0.0374(11) 0.0030(8) -0.0048(9) -0.0059(9)
C21 0.0297(10) 0.0333(11) 0.0392(11) 0.0143(9) -0.0028(9) -0.0064(9)
C22 0.0279(10) 0.0359(11) 0.0365(11) 0.0081(9) 0.0043(9) 0.0034(9)
C23 0.0337(11) 0.0269(10) 0.0298(10) -0.0009(8) 0.0001(8) 0.0037(8)
C24 0.0584(15) 0.0266(11) 0.0377(12) -0.0103(9) 0.0063(11) -0.0002(11)
C25 0.0312(12) 0.0710(19) 0.0701(18) 0.0308(15) 0.0040(12) -0.0093(13)
C26 0.0580(15) 0.0429(13) 0.0426(13) -0.0085(11) -0.0106(12) 0.0252(13)
C27 0.0226(9) 0.0312(10) 0.0201(9) 0.0002(8) -0.0007(7) 0.0006(8)
C28 0.0241(9) 0.0233(9) 0.0203(8) -0.0003(7) 0.0009(7) -0.0012(8)
C29 0.0257(9) 0.0278(10) 0.0227(9) 0.0009(7) -0.0008(8) -0.0002(8)
C30 0.0283(10) 0.0283(10) 0.0266(9) -0.0001(8) 0.0048(8) 0.0057(8)
C31 0.0378(11) 0.0211(9) 0.0209(9) -0.0013(7) 0.0009(8) 0.0049(8)
C32 0.0316(10) 0.0243(9) 0.0219(9) -0.0033(8) -0.0044(8) 0.0024(8)
C33 0.0252(9) 0.0202(9) 0.0224(9) 0.0015(7) -0.0005(7) 0.0004(8)
C34 0.0245(10) 0.0525(14) 0.0437(12) 0.0061(11) -0.0011(9) -0.0045(10)
C35 0.0487(13) 0.0382(12) 0.0297(10) -0.0083(9) 0.0080(10) 0.0133(11)
C36 0.0250(10) 0.0400(12) 0.0397(11) -0.0039(10) -0.0061(9) -0.0009(9)

loop_
_atom_type_symbol
_atom_type_description
_atom_type_scat_dispersion_real
_atom_type_scat_dispersion_imag
_atom_type_scat_source
C C 0.0181 0.0091 'International Tables Vol C Tables 4.2.6.8 and 6.1.1.4'
H H 0 0 'International Tables Vol C Tables 4.2.6.8 and 6.1.1.4'
N N 0.0311 0.018 'International Tables Vol C Tables 4.2.6.8 and 6.1.1.4'
O O 0.0492 0.0322 'International Tables Vol C Tables 4.2.6.8 and 6.1.1.4'

loop_
_exptl_crystal_face_index_h
_exptl_crystal_face_index_k
_exptl_crystal_face_index_l
_exptl_crystal_face_perp_dist
-5 3 8 0.1264
-1 3 17 0.1353
4 2 15 0.1745
6 0 7 0.1855
1 -3 -17 0.1113
-6 1 -3 0.1338
-1 -5 13 0.0942
-1 3 5 0.1014
0 7 -6 0.1113
2 3 -17 0.1469
1 -7 -1 0.0764

loop_
_geom_angle_atom_site_label_1
_geom_angle_atom_site_label_2
_geom_angle_atom_site_label_3
_geom_angle
C1 O2 C10 115.89(16)
C19 O5 C24 117.48(17)
C21 O6 C25 118.5(2)
C23 O7 C26 116.95(18)
C29 O9 C34 117.91(16)
C31 O10 C35 116.75(16)
C33 O11 C36 116.67(15)
C2 N1 H1 119.2(16)
C11 N1 C2 121.31(16)
C11 N1 H1 119.5(16)
C12 N2 C16 116.94(19)
O1 C1 O2 123.89(18)
O1 C1 C2 123.52(17)
O2 C1 C2 112.52(16)
N1 C2 C1 114.27(14)
N1 C2 H2 106.7
N1 C2 C3 113.10(15)
C1 C2 H2 106.7
C1 C2 C3 108.89(15)
C3 C2 H2 106.7
C2 C3 H3A 108.6
C2 C3 H3B 108.6
H3A C3 H3B 107.6
C4 C3 C2 114.50(15)
C4 C3 H3A 108.6
C4 C3 H3B 108.6
C5 C4 C3 122.25(16)
C9 C4 C3 119.87(17)
C9 C4 C5 117.49(17)
C4 C5 C17 122.60(16)
C6 C5 C4 120.43(17)
C6 C5 C17 116.96(17)
C5 C6 H6 119.5
C7 C6 C5 121.1(2)
C7 C6 H6 119.5
C6 C7 H7 120.4
C8 C7 C6 119.15(19)
C8 C7 H7 120.4
C7 C8 H8 119.6
C7 C8 C9 120.77(18)
C9 C8 H8 119.6
C4 C9 C27 121.96(17)
C8 C9 C4 120.93(18)
C8 C9 C27 117.06(17)
O2 C10 H10A 109.5
O2 C10 H10B 109.5
O2 C10 H10C 109.5
H10A C10 H10B 109.5
H10A C10 H10C 109.5
H10B C10 H10C 109.5
O3 C11 N1 123.73(17)
O3 C11 C12 121.20(17)
N1 C11 C12 115.06(17)
N2 C12 C11 117.14(17)
N2 C12 C13 123.50(18)
C13 C12 C11 119.36(19)
C12 C13 H13 120.8
C12 C13 C14 118.4(2)
C14 C13 H13 120.8
C13 C14 H14 120.6
C15 C14 C13 118.8(2)
C15 C14 H14 120.6
C14 C15 H15 120.6
C14 C15 C16 118.9(2)
C16 C15 H15 120.6
N2 C16 C15 123.5(2)
N2 C16 H16 118.3
C15 C16 H16 118.3
O4 C17 C5 122.43(17)
O4 C17 C18 118.37(17)
C5 C17 C18 119.20(16)
C19 C18 C17 120.86(17)
C23 C18 C17 120.21(17)
C23 C18 C19 118.31(18)
O5 C19 C18 114.12(17)
O5 C19 C20 124.82(18)
C20 C19 C18 121.06(19)
C19 C20 H20 120.5
C19 C20 C21 118.92(19)
C21 C20 H20 120.5
O6 C21 C20 114.4(2)
O6 C21 C22 123.8(2)
C22 C21 C20 121.74(19)
C21 C22 H22 120.9
C21 C22 C23 118.21(19)
C23 C22 H22 120.9
O7 C23 C18 114.99(18)
O7 C23 C22 123.28(19)
C18 C23 C22 121.72(18)
O5 C24 H24A 109.5
O5 C24 H24B 109.5
O5 C24 H24C 109.5
H24A C24 H24B 109.5
H24A C24 H24C 109.5
H24B C24 H24C 109.5
O6 C25 H25A 109.5
O6 C25 H25B 109.5
O6 C25 H25C 109.5
H25A C25 H25B 109.5
H25A C25 H25C 109.5
H25B C25 H25C 109.5
O7 C26 H26A 109.5
O7 C26 H26B 109.5
O7 C26 H26C 109.5
H26A C26 H26B 109.5
H26A C26 H26C 109.5
H26B C26 H26C 109.5
O8 C27 C9 121.98(17)
O8 C27 C28 121.37(18)
C28 C27 C9 116.65(16)
C29 C28 C27 118.81(16)
C29 C28 C33 117.97(16)
C33 C28 C27 123.16(17)
O9 C29 C28 114.31(16)
O9 C29 C30 123.05(18)
C30 C29 C28 122.51(18)
C29 C30 H30 121
C29 C30 C31 117.90(18)
C31 C30 H30 121
O10 C31 C30 123.60(18)
O10 C31 C32 114.68(17)
C30 C31 C32 121.71(17)
C31 C32 H32 120.3
C33 C32 C31 119.35(17)
C33 C32 H32 120.3
O11 C33 C28 115.99(16)
O11 C33 C32 123.44(17)
C32 C33 C28 120.52(17)
O9 C34 H34A 109.5
O9 C34 H34B 109.5
O9 C34 H34C 109.5
H34A C34 H34B 109.5
H34A C34 H34C 109.5
H34B C34 H34C 109.5
O10 C35 H35A 109.5
O10 C35 H35B 109.5
O10 C35 H35C 109.5
H35A C35 H35B 109.5
H35A C35 H35C 109.5
H35B C35 H35C 109.5
O11 C36 H36A 109.5
O11 C36 H36B 109.5
O11 C36 H36C 109.5
H36A C36 H36B 109.5
H36A C36 H36C 109.5
H36B C36 H36C 109.5

loop_
_geom_bond_atom_site_label_1
_geom_bond_atom_site_label_2
_geom_bond_distance
O1 C1 1.201(2)
O2 C1 1.327(2)
O2 C10 1.449(2)
O3 C11 1.226(2)
O4 C17 1.220(2)
O5 C19 1.365(2)
O5 C24 1.434(2)
O6 C21 1.368(3)
O6 C25 1.423(3)
O7 C23 1.367(2)
O7 C26 1.434(3)
O8 C27 1.218(2)
O9 C29 1.366(2)
O9 C34 1.423(3)
O10 C31 1.362(2)
O10 C35 1.431(3)
O11 C33 1.364(2)
O11 C36 1.429(2)
N1 C2 1.445(2)
N1 C11 1.346(2)
N1 H1 0.917(13)
N2 C12 1.340(3)
N2 C16 1.340(3)
C1 C2 1.526(3)
C2 H2 1
C2 C3 1.538(2)
C3 H3A 0.99
C3 H3B 0.99
C3 C4 1.511(2)
C4 C5 1.414(3)
C4 C9 1.407(3)
C5 C6 1.392(3)
C5 C17 1.493(3)
C6 H6 0.95
C6 C7 1.384(3)
C7 H7 0.95
C7 C8 1.382(3)
C8 H8 0.95
C8 C9 1.392(3)
C9 C27 1.509(3)
C10 H10A 0.98
C10 H10B 0.98
C10 H10C 0.98
C11 C12 1.504(3)
C12 C13 1.381(3)
C13 H13 0.95
C13 C14 1.392(3)
C14 H14 0.95
C14 C15 1.371(4)
C15 H15 0.95
C15 C16 1.383(4)
C16 H16 0.95
C17 C18 1.499(3)
C18 C19 1.404(3)
C18 C23 1.386(3)
C19 C20 1.377(3)
C20 H20 0.95
C20 C21 1.393(3)
C21 C22 1.380(3)
C22 H22 0.95
C22 C23 1.394(3)
C24 H24A 0.98
C24 H24B 0.98
C24 H24C 0.98
C25 H25A 0.98
C25 H25B 0.98
C25 H25C 0.98
C26 H26A 0.98
C26 H26B 0.98
C26 H26C 0.98
C27 C28 1.491(2)
C28 C29 1.394(3)
C28 C33 1.407(3)
C29 C30 1.384(3)
C30 H30 0.95
C30 C31 1.384(3)
C31 C32 1.392(3)
C32 H32 0.95
C32 C33 1.384(3)
C34 H34A 0.98
C34 H34B 0.98
C34 H34C 0.98
C35 H35A 0.98
C35 H35B 0.98
C35 H35C 0.98
C36 H36A 0.98
C36 H36B 0.98
C36 H36C 0.98

loop_
_geom_torsion_atom_site_label_1
_geom_torsion_atom_site_label_2
_geom_torsion_atom_site_label_3
_geom_torsion_atom_site_label_4
_geom_torsion
O1 C1 C2 N1 -163.1(2)
O1 C1 C2 C3 -35.6(3)
O2 C1 C2 N1 19.7(2)
O2 C1 C2 C3 147.22(16)
O3 C11 C12 N2 172.25(18)
O3 C11 C12 C13 -8.7(3)
O4 C17 C18 C19 -70.3(3)
O4 C17 C18 C23 100.5(2)
O5 C19 C20 C21 -177.74(19)
O6 C21 C22 C23 178.16(19)
O8 C27 C28 C29 -126.9(2)
O8 C27 C28 C33 50.2(3)
O9 C29 C30 C31 175.33(18)
O10 C31 C32 C33 -179.10(17)
N1 C2 C3 C4 -58.0(2)
N1 C11 C12 N2 -8.8(2)
N1 C11 C12 C13 170.27(17)
N2 C12 C13 C14 -0.3(3)
C1 C2 C3 C4 173.83(15)
C2 N1 C11 O3 1.6(3)
C2 N1 C11 C12 -177.39(15)
C2 C3 C4 C5 102.5(2)
C2 C3 C4 C9 -84.9(2)
C3 C4 C5 C6 175.07(17)
C3 C4 C5 C17 -4.3(3)
C3 C4 C9 C8 -175.85(18)
C3 C4 C9 C27 1.6(3)
C4 C5 C6 C7 1.0(3)
C4 C5 C17 O4 -29.7(3)
C4 C5 C17 C18 150.19(18)
C4 C9 C27 O8 55.3(3)
C4 C9 C27 C28 -125.42(19)
C5 C4 C9 C8 -2.8(3)
C5 C4 C9 C27 174.64(17)
C5 C6 C7 C8 -3.6(3)
C5 C17 C18 C19 109.8(2)
C5 C17 C18 C23 -79.4(2)
C6 C5 C17 O4 150.86(19)
C6 C5 C17 C18 -29.2(3)
C6 C7 C8 C9 3.0(3)
C7 C8 C9 C4 0.2(3)
C7 C8 C9 C27 -177.35(19)
C8 C9 C27 O8 -127.2(2)
C8 C9 C27 C28 52.1(2)
C9 C4 C5 C6 2.2(3)
C9 C4 C5 C17 -177.16(17)
C9 C27 C28 C29 53.8(2)
C9 C27 C28 C33 -129.10(19)
C10 O2 C1 O1 -0.6(3)
C10 O2 C1 C2 176.62(17)
C11 N1 C2 C1 -86.4(2)
C11 N1 C2 C3 148.26(17)
C11 C12 C13 C14 -179.31(18)
C12 N2 C16 C15 -0.5(3)
C12 C13 C14 C15 -0.8(3)
C13 C14 C15 C16 1.2(3)
C14 C15 C16 N2 -0.6(4)
C16 N2 C12 C11 179.94(17)
C16 N2 C12 C13 0.9(3)
C17 C5 C6 C7 -179.62(19)
C17 C18 C19 O5 -12.1(3)
C17 C18 C19 C20 168.41(19)
C17 C18 C23 O7 8.9(3)
C17 C18 C23 C22 -169.54(18)
C18 C19 C20 C21 1.7(3)
C19 C18 C23 O7 179.98(17)
C19 C18 C23 C22 1.5(3)
C19 C20 C21 O6 -179.24(18)
C19 C20 C21 C22 0.4(3)
C20 C21 C22 C23 -1.4(3)
C21 C22 C23 O7 -177.90(18)
C21 C22 C23 C18 0.4(3)
C23 C18 C19 O5 176.88(18)
C23 C18 C19 C20 -2.6(3)
C24 O5 C19 C18 170.42(17)
C24 O5 C19 C20 -10.1(3)
C25 O6 C21 C20 178.7(2)
C25 O6 C21 C22 -0.9(3)
C26 O7 C23 C18 -158.5(2)
C26 O7 C23 C22 20.0(3)
C27 C28 C29 O9 2.8(3)
C27 C28 C29 C30 178.76(18)
C27 C28 C33 O11 4.5(3)
C27 C28 C33 C32 -178.17(18)
C28 C29 C30 C31 -0.3(3)
C29 C28 C33 O11 -178.39(17)
C29 C28 C33 C32 -1.1(3)
C29 C30 C31 O10 179.62(18)
C29 C30 C31 C32 -1.4(3)
C30 C31 C32 C33 1.9(3)
C31 C32 C33 O11 176.55(18)
C31 C32 C33 C28 -0.6(3)
C33 C28 C29 O9 -174.46(16)
C33 C28 C29 C30 1.5(3)
C34 O9 C29 C28 -157.8(2)
C34 O9 C29 C30 26.2(3)
C35 O10 C31 C30 -6.3(3)
C35 O10 C31 C32 174.74(18)
C36 O11 C33 C28 -179.17(17)
C36 O11 C33 C32 3.6(3)
